data_4502548
loop_
_publ_author_name
'Zou, Ruqiang'
'Abdel-Fattah, Amr I.'
'Xu, Hongwu'
'Burrell, Anthony K.'
'Larson, Toti E.'
'McCleskey, Thomas M.'
'Wei, Qiang'
'Janicke, Michael T.'
'Hickmott, Donald D.'
'Timofeeva, Tatiana V.'
'Zhao, Yusheng'

_publ_section_title
;
 Porous Metal&#x2212;Organic Frameworks Containing Alkali-Bridged Two-Fold
 Interpenetration: Synthesis, Gas Adsorption, and Fluorescence Properties
;
_journal_issue 3
_journal_name_full 'Crystal Growth &amp; Design'
_journal_page_first 1301
_journal_paper_doi 10.1021/cg901347p
_journal_volume 10
_journal_year 2010
_chemical_formula_sum 'C55 H31 K3 O14 Zn2'
_chemical_formula_weight 1163.84
_chemical_name_systematic
; 
 ? 
;
_space_group_IT_number 2
_symmetry_cell_setting triclinic
_symmetry_space_group_name_Hall '-P 1'
_symmetry_space_group_name_H-M 'P -1'
_atom_sites_solution_hydrogens geom
_atom_sites_solution_primary direct
_atom_sites_solution_secondary difmap
_audit_creation_method SHELXL-97
_cell_angle_alpha 65.452(2)
_cell_angle_beta 66.275(2)
_cell_angle_gamma 69.154(2)
_cell_formula_units_Z 2
_cell_length_a 16.3656(18)
_cell_length_b 17.979(2)
_cell_length_c 19.232(2)
_cell_measurement_reflns_used 1045
_cell_measurement_temperature 293(2)
_cell_measurement_theta_max 27.46
_cell_measurement_theta_min 3.20
_cell_volume 4589.7(9)
_computing_structure_refinement 'SHELXL-97 (Sheldrick, 1997)'
_computing_structure_solution 'SHELXS-97 (Sheldrick, 1990)'
_diffrn_ambient_temperature 293(2)
_diffrn_measured_fraction_theta_full 0.999
_diffrn_measured_fraction_theta_max 0.999
_diffrn_radiation_monochromator graphite
_diffrn_radiation_source 'fine-focus sealed tube'
_diffrn_radiation_type MoK\a
_diffrn_radiation_wavelength 0.71073
_diffrn_reflns_av_R_equivalents 0.0539
_diffrn_reflns_av_sigmaI/netI 0.0704
_diffrn_reflns_limit_h_max 19
_diffrn_reflns_limit_h_min -19
_diffrn_reflns_limit_k_max 21
_diffrn_reflns_limit_k_min -21
_diffrn_reflns_limit_l_max 23
_diffrn_reflns_limit_l_min -23
_diffrn_reflns_number 49756
_diffrn_reflns_theta_full 25.20
_diffrn_reflns_theta_max 25.20
_diffrn_reflns_theta_min 1.28
_exptl_absorpt_coefficient_mu 0.696
_exptl_absorpt_correction_T_max 1.00000
_exptl_absorpt_correction_T_min 0.85632
_exptl_absorpt_correction_type multi-scan
_exptl_absorpt_process_details sadabs
_exptl_crystal_colour colorless
_exptl_crystal_density_diffrn 0.842
_exptl_crystal_density_meas ?
_exptl_crystal_density_method 'not measured'
_exptl_crystal_description block
_exptl_crystal_F_000 1180
_exptl_crystal_size_max 0.22
_exptl_crystal_size_mid 0.20
_exptl_crystal_size_min 0.20
_refine_diff_density_max 1.009
_refine_diff_density_min -0.795
_refine_diff_density_rms 0.079
_refine_ls_extinction_method none
_refine_ls_goodness_of_fit_ref 0.909
_refine_ls_hydrogen_treatment constr
_refine_ls_matrix_type full
_refine_ls_number_parameters 667
_refine_ls_number_reflns 16523
_refine_ls_number_restraints 0
_refine_ls_restrained_S_all 0.909
_refine_ls_R_factor_all 0.0727
_refine_ls_R_factor_gt 0.0521
_refine_ls_shift/su_max 0.001
_refine_ls_shift/su_mean 0.000
_refine_ls_structure_factor_coef Fsqd
_refine_ls_weighting_details 'calc w=1/[\s^2^(Fo^2^)+(0.0877P)^2^+0.0000P] where P=(Fo^2^+2Fc^2^)/3'
_refine_ls_weighting_scheme calc
_refine_ls_wR_factor_gt 0.1381
_refine_ls_wR_factor_ref 0.1451
_reflns_number_gt 10609
_reflns_number_total 16523
_reflns_threshold_expression >2sigma(I)
_cod_data_source_file cg901347p_si_002.cif
_cod_data_source_block 2_Squeeze
_cod_depositor_comments
;
The following automatic conversions were performed:

'_symmetry_cell_setting' value 'Triclinic' changed to 'triclinic'
according to /home/saulius/struct/CIF-dictionaries/cif_core.dic
dictionary named 'cif_core.dic' version 2.4.2 from 2011-04-26.

Automatic conversion script
Id: cif_fix_values 1715 2011-07-08 13:25:40Z adriana 

The following automatic conversions were performed:

'_exptl_crystal_density_meas' value 'none' was changed to '?' - the
value is perceived as not measured.

Automatic conversion script
Id: cif_fix_values 3008 2015-01-20 13:52:24Z robertas 
;
_cod_original_cell_volume 4589.5(9)
_cod_original_sg_symbol_H-M P-1
_cod_database_code 4502548

loop_
_symmetry_equiv_pos_as_xyz
'x, y, z'
'-x, -y, -z'

loop_
_atom_site_label
_atom_site_type_symbol
_atom_site_fract_x
_atom_site_fract_y
_atom_site_fract_z
_atom_site_U_iso_or_equiv
_atom_site_adp_type
_atom_site_occupancy
_atom_site_symmetry_multiplicity
_atom_site_calc_flag
_atom_site_refinement_flags
Zn1 Zn 1.61535(2) 0.20147(3) -0.03474(2) 0.03603(12) Uani 1 1 d .
Zn2 Zn 0.64495(2) 0.96421(2) 0.22758(2) 0.03633(12) Uani 1 1 d .
K1 K 1.82121(5) 0.05259(5) 0.03314(5) 0.04088(19) Uani 1 1 d .
K2 K 1.60369(5) 0.19430(5) 0.16965(5) 0.0423(2) Uani 1 1 d .
K3 K 1.9981(3) -0.0653(3) -0.0461(3) 0.390(3) Uani 1 1 d .
C1 C 1.0502(2) 0.3945(2) 0.1049(2) 0.0341(7) Uani 1 1 d .
C2 C 1.0120(2) 0.4675(2) 0.1256(2) 0.0366(8) Uani 1 1 d .
H2 H 1.0473 0.4880 0.1381 0.044 Uiso 1 1 calc R
C3 C 0.92144(19) 0.5110(2) 0.12824(19) 0.0328(7) Uani 1 1 d .
C4 C 0.87026(19) 0.4781(2) 0.1092(2) 0.0341(8) Uani 1 1 d .
H4 H 0.8099 0.5061 0.1107 0.041 Uiso 1 1 calc R
C5 C 0.90687(19) 0.40472(19) 0.08822(19) 0.0324(7) Uani 1 1 d .
C6 C 0.9981(2) 0.3628(2) 0.0871(2) 0.0362(8) Uani 1 1 d .
H6 H 1.0236 0.3133 0.0741 0.043 Uiso 1 1 calc R
C7 C 1.1504(2) 0.3553(2) 0.0938(2) 0.0355(8) Uani 1 1 d .
C8 C 1.1940(2) 0.3507(2) 0.1453(2) 0.0474(10) Uani 1 1 d .
H8 H 1.1598 0.3674 0.1905 0.057 Uiso 1 1 calc R
C9 C 1.2888(2) 0.3210(2) 0.1290(2) 0.0492(10) Uani 1 1 d .
H9 H 1.3170 0.3167 0.1645 0.059 Uiso 1 1 calc R
C10 C 1.3412(2) 0.2982(2) 0.0615(2) 0.0365(8) Uani 1 1 d .
C11 C 1.2976(2) 0.3016(2) 0.0105(2) 0.0346(8) Uani 1 1 d .
H11 H 1.3323 0.2854 -0.0349 0.042 Uiso 1 1 calc R
C12 C 1.2039(2) 0.32880(19) 0.0270(2) 0.0338(7) Uani 1 1 d .
H12 H 1.1758 0.3295 -0.0068 0.041 Uiso 1 1 calc R
C13 C 0.8829(2) 0.5920(2) 0.1434(2) 0.0337(7) Uani 1 1 d .
C14 C 0.7901(2) 0.6148(2) 0.1858(2) 0.0374(8) Uani 1 1 d .
H14 H 0.7530 0.5768 0.2079 0.045 Uiso 1 1 calc R
C15 C 0.7537(2) 0.6941(2) 0.1948(2) 0.0389(8) Uani 1 1 d .
H15 H 0.6924 0.7081 0.2237 0.047 Uiso 1 1 calc R
C16 C 0.8067(2) 0.7525(2) 0.1617(2) 0.0353(8) Uani 1 1 d .
C17 C 0.8984(2) 0.7298(2) 0.1202(2) 0.0392(8) Uani 1 1 d .
H17 H 0.9351 0.7685 0.0973 0.047 Uiso 1 1 calc R
C18 C 0.9363(2) 0.6500(2) 0.1125(2) 0.0368(8) Uani 1 1 d .
H18 H 0.9984 0.6353 0.0863 0.044 Uiso 1 1 calc R
C19 C 0.85380(19) 0.3752(2) 0.06209(19) 0.0320(7) Uani 1 1 d .
C20 C 0.8624(2) 0.2903(2) 0.0786(2) 0.0354(8) Uani 1 1 d .
H20 H 0.9019 0.2508 0.1075 0.043 Uiso 1 1 calc R
C21 C 0.8136(2) 0.2636(2) 0.0531(2) 0.0378(8) Uani 1 1 d .
H21 H 0.8185 0.2064 0.0670 0.045 Uiso 1 1 calc R
C22 C 0.7567(2) 0.3215(2) 0.0064(2) 0.0351(8) Uani 1 1 d .
C23 C 0.7491(2) 0.4058(2) -0.0109(2) 0.0389(8) Uani 1 1 d .
H23 H 0.7119 0.4454 -0.0419 0.047 Uiso 1 1 calc R
C24 C 0.7958(2) 0.4326(2) 0.0170(2) 0.0375(8) Uani 1 1 d .
H24 H 0.7883 0.4898 0.0055 0.045 Uiso 1 1 calc R
C25 C 0.7663(2) 0.8390(2) 0.1687(2) 0.0393(8) Uani 1 1 d .
C26 C 1.4434(2) 0.2689(2) 0.0430(2) 0.0418(9) Uani 1 1 d .
C27 C 0.7040(2) 0.2942(2) -0.0234(2) 0.0375(8) Uani 1 1 d .
C28 C 0.0758(2) 1.1071(3) 0.4151(2) 0.0529(10) Uani 1 1 d .
C29 C 0.0267(2) 1.0959(3) 0.3779(2) 0.0518(10) Uani 1 1 d .
H29 H 0.0576 1.0834 0.3302 0.062 Uiso 1 1 calc R
C30 C -0.0677(2) 1.1027(3) 0.4093(2) 0.0495(10) Uani 1 1 d .
C31 C -0.1124(2) 1.1229(3) 0.4807(2) 0.0509(10) Uani 1 1 d .
H31 H -0.1758 1.1306 0.5012 0.061 Uiso 1 1 calc R
C32 C -0.0650(2) 1.1318(3) 0.5217(2) 0.0494(10) Uani 1 1 d .
C33 C 0.0291(2) 1.1250(3) 0.4874(2) 0.0528(10) Uani 1 1 d .
H33 H 0.0617 1.1326 0.5130 0.063 Uiso 1 1 calc R
C34 C 0.1774(2) 1.0925(3) 0.3833(2) 0.0517(10) Uani 1 1 d .
C35 C 0.2277(2) 1.0261(2) 0.3527(2) 0.0457(9) Uani 1 1 d .
H35 H 0.1969 0.9933 0.3498 0.055 Uiso 1 1 calc R
C36 C 0.3221(2) 1.0080(2) 0.3268(2) 0.0424(9) Uani 1 1 d .
H36 H 0.3543 0.9629 0.3073 0.051 Uiso 1 1 calc R
C37 C 0.3694(2) 1.0567(2) 0.3295(2) 0.0446(9) Uani 1 1 d .
C38 C 0.3200(2) 1.1247(3) 0.3580(3) 0.0596(11) Uani 1 1 d .
H38 H 0.3508 1.1590 0.3585 0.072 Uiso 1 1 calc R
C39 C 0.2251(2) 1.1413(3) 0.3857(3) 0.0661(13) Uani 1 1 d .
H39 H 0.1929 1.1858 0.4062 0.079 Uiso 1 1 calc R
C40 C -0.1180(2) 1.0861(3) 0.3703(2) 0.0463(9) Uani 1 1 d .
C41 C -0.0909(2) 1.1047(2) 0.2874(2) 0.0470(9) Uani 1 1 d .
H41 H -0.0431 1.1319 0.2555 0.056 Uiso 1 1 calc R
C42 C -0.1337(2) 1.0835(2) 0.2520(2) 0.0445(9) Uani 1 1 d .
H42 H -0.1157 1.0978 0.1965 0.053 Uiso 1 1 calc R
C43 C -0.2035(2) 1.0410(2) 0.2982(2) 0.0412(9) Uani 1 1 d .
C44 C -0.2304(2) 1.0204(3) 0.3813(2) 0.0503(10) Uani 1 1 d .
H44 H -0.2769 0.9915 0.4131 0.060 Uiso 1 1 calc R
C45 C -0.1879(2) 1.0431(3) 0.4167(2) 0.0518(10) Uani 1 1 d .
H45 H -0.2064 1.0293 0.4721 0.062 Uiso 1 1 calc R
C46 C -0.1131(2) 1.1410(3) 0.6023(2) 0.0476(10) Uani 1 1 d .
C47 C -0.2017(2) 1.1892(3) 0.6222(2) 0.0538(11) Uani 1 1 d .
H47 H -0.2311 1.2195 0.5829 0.065 Uiso 1 1 calc R
C48 C -0.2469(2) 1.1931(3) 0.6991(2) 0.0509(10) Uani 1 1 d .
H48 H -0.3051 1.2276 0.7104 0.061 Uiso 1 1 calc R
C49 C -0.2061(2) 1.1463(2) 0.7595(2) 0.0458(9) Uani 1 1 d .
C50 C -0.1172(2) 1.0973(3) 0.7410(2) 0.0501(10) Uani 1 1 d .
H50 H -0.0889 1.0654 0.7809 0.060 Uiso 1 1 calc R
C51 C -0.0717(2) 1.0962(3) 0.6636(2) 0.0530(11) Uani 1 1 d .
H51 H -0.0118 1.0649 0.6516 0.064 Uiso 1 1 calc R
C52 C 0.4723(2) 1.0392(2) 0.2996(2) 0.0437(9) Uani 1 1 d .
C53 C -0.2504(3) 1.0208(3) 0.2586(3) 0.0504(10) Uani 1 1 d .
C54 C -0.2540(2) 1.1473(3) 0.8444(2) 0.0464(10) Uani 1 1 d .
C55 C 0.5802(2) 1.0471(2) 0.0885(3) 0.0475(9) Uani 1 1 d .
H55 H 0.5453 1.0068 0.1174 0.057 Uiso 1 1 calc R
O1 O 1.47874(15) 0.24767(18) 0.09677(16) 0.0554(7) Uani 1 1 d .
O2 O 1.48859(14) 0.26697(16) -0.02809(15) 0.0474(6) Uani 1 1 d .
O3 O 0.81096(16) 0.89403(15) 0.12933(16) 0.0492(6) Uani 1 1 d .
O4 O 0.68522(15) 0.85120(15) 0.21726(15) 0.0469(6) Uani 1 1 d .
O5 O 0.69703(13) 0.21643(14) 0.00905(13) 0.0348(5) Uani 1 1 d .
O6 O 0.66738(18) 0.34528(16) -0.07475(16) 0.0536(7) Uani 1 1 d .
O7 O 0.51261(14) 0.96962(16) 0.28293(15) 0.0484(6) Uani 1 1 d .
O8 O 0.51295(15) 1.08988(16) 0.29155(16) 0.0511(6) Uani 1 1 d .
O9 O -0.24695(17) 1.06199(18) 0.18686(17) 0.0593(8) Uani 1 1 d .
O10 O -0.29329(17) 0.96250(18) 0.29957(17) 0.0561(7) Uani 1 1 d .
O11 O -0.22276(16) 1.09655(18) 0.89940(15) 0.0522(7) Uani 1 1 d .
O12 O -0.32930(15) 1.20418(17) 0.85325(15) 0.0497(6) Uani 1 1 d .
O13 O 0.63363(14) 1.04855(15) 0.11955(14) 0.0415(6) Uani 1 1 d .
O14 O 0.56989(16) 1.09481(16) 0.02239(16) 0.0477(6) Uani 1 1 d .

loop_
_atom_site_aniso_label
_atom_site_aniso_U_11
_atom_site_aniso_U_22
_atom_site_aniso_U_33
_atom_site_aniso_U_23
_atom_site_aniso_U_13
_atom_site_aniso_U_12
Zn1 0.01691(18) 0.0589(3) 0.0481(2) -0.0385(2) -0.00926(16) -0.00097(16)
Zn2 0.02103(19) 0.0473(2) 0.0528(3) -0.0351(2) -0.00771(17) -0.00201(16)
K1 0.0316(4) 0.0490(5) 0.0536(5) -0.0310(4) -0.0123(3) -0.0050(3)
K2 0.0312(4) 0.0545(5) 0.0512(5) -0.0279(4) -0.0158(3) -0.0036(3)
K3 0.380(6) 0.307(5) 0.436(6) -0.221(5) 0.098(5) -0.156(4)
C1 0.0216(15) 0.0444(19) 0.048(2) -0.0291(17) -0.0094(14) -0.0045(14)
C2 0.0200(15) 0.053(2) 0.053(2) -0.0334(18) -0.0100(15) -0.0073(14)
C3 0.0221(15) 0.0407(19) 0.047(2) -0.0302(16) -0.0071(14) -0.0039(14)
C4 0.0131(14) 0.0417(19) 0.057(2) -0.0309(17) -0.0114(14) 0.0033(13)
C5 0.0202(15) 0.0378(18) 0.047(2) -0.0261(16) -0.0064(14) -0.0042(13)
C6 0.0202(15) 0.0401(19) 0.060(2) -0.0317(18) -0.0141(15) 0.0015(14)
C7 0.0232(15) 0.045(2) 0.051(2) -0.0324(17) -0.0113(15) -0.0012(14)
C8 0.0187(16) 0.082(3) 0.062(2) -0.054(2) -0.0140(16) 0.0049(17)
C9 0.0287(17) 0.077(3) 0.062(2) -0.047(2) -0.0181(17) -0.0001(18)
C10 0.0198(15) 0.051(2) 0.050(2) -0.0308(18) -0.0129(14) 0.0000(14)
C11 0.0214(15) 0.0434(19) 0.047(2) -0.0299(17) -0.0121(14) 0.0042(14)
C12 0.0250(16) 0.0397(19) 0.050(2) -0.0259(16) -0.0163(15) -0.0020(14)
C13 0.0246(15) 0.0385(19) 0.049(2) -0.0284(17) -0.0104(14) -0.0032(14)
C14 0.0201(15) 0.044(2) 0.060(2) -0.0352(18) -0.0069(15) -0.0048(14)
C15 0.0164(15) 0.052(2) 0.061(2) -0.0402(19) -0.0061(15) -0.0005(14)
C16 0.0244(16) 0.048(2) 0.050(2) -0.0337(17) -0.0104(15) -0.0057(15)
C17 0.0282(17) 0.044(2) 0.054(2) -0.0283(18) -0.0073(16) -0.0092(15)
C18 0.0164(15) 0.053(2) 0.055(2) -0.0378(18) -0.0070(14) -0.0025(14)
C19 0.0197(15) 0.0378(19) 0.048(2) -0.0272(16) -0.0080(14) -0.0030(13)
C20 0.0229(15) 0.042(2) 0.051(2) -0.0235(17) -0.0151(15) -0.0028(14)
C21 0.0269(16) 0.0386(19) 0.057(2) -0.0261(17) -0.0143(16) -0.0030(14)
C22 0.0206(15) 0.044(2) 0.051(2) -0.0276(17) -0.0121(15) -0.0013(14)
C23 0.0302(17) 0.042(2) 0.055(2) -0.0246(18) -0.0204(16) -0.0008(15)
C24 0.0292(17) 0.0349(18) 0.058(2) -0.0222(17) -0.0193(16) -0.0018(14)
C25 0.0317(18) 0.042(2) 0.059(2) -0.0326(19) -0.0195(17) 0.0031(16)
C26 0.0231(16) 0.056(2) 0.061(2) -0.036(2) -0.0143(17) -0.0022(15)
C27 0.0227(16) 0.054(2) 0.048(2) -0.0331(19) -0.0112(15) -0.0022(16)
C28 0.0231(17) 0.093(3) 0.060(2) -0.053(2) -0.0098(16) -0.0012(18)
C29 0.0225(17) 0.097(3) 0.053(2) -0.054(2) -0.0034(16) -0.0052(18)
C30 0.0236(17) 0.084(3) 0.056(2) -0.044(2) -0.0101(16) -0.0044(18)
C31 0.0202(16) 0.094(3) 0.055(2) -0.051(2) -0.0071(16) -0.0024(18)
C32 0.0223(16) 0.088(3) 0.056(2) -0.050(2) -0.0102(16) -0.0016(17)
C33 0.0221(17) 0.093(3) 0.064(2) -0.057(2) -0.0120(17) 0.0009(18)
C34 0.0215(17) 0.096(3) 0.053(2) -0.050(2) -0.0048(16) -0.0068(18)
C35 0.0249(17) 0.082(3) 0.045(2) -0.039(2) -0.0066(15) -0.0104(17)
C36 0.0274(17) 0.064(2) 0.042(2) -0.0349(19) -0.0059(15) -0.0003(16)
C37 0.0237(17) 0.066(2) 0.050(2) -0.034(2) -0.0041(15) -0.0060(16)
C38 0.0271(18) 0.088(3) 0.086(3) -0.062(3) -0.0052(19) -0.0093(19)
C39 0.0273(19) 0.101(3) 0.092(3) -0.071(3) -0.010(2) 0.000(2)
C40 0.0237(17) 0.082(3) 0.048(2) -0.042(2) -0.0105(16) -0.0020(17)
C41 0.0291(18) 0.075(3) 0.045(2) -0.035(2) -0.0100(16) -0.0025(17)
C42 0.0339(19) 0.060(2) 0.045(2) -0.0353(19) -0.0158(16) 0.0093(17)
C43 0.0261(17) 0.063(2) 0.048(2) -0.0418(19) -0.0155(16) 0.0092(16)
C44 0.0240(17) 0.078(3) 0.063(3) -0.044(2) -0.0131(17) -0.0005(17)
C45 0.0278(18) 0.094(3) 0.047(2) -0.044(2) -0.0114(16) -0.0030(19)
C46 0.0174(15) 0.085(3) 0.061(2) -0.054(2) -0.0085(16) -0.0016(17)
C47 0.0219(17) 0.098(3) 0.054(2) -0.046(2) -0.0119(16) -0.0011(19)
C48 0.0195(16) 0.091(3) 0.061(2) -0.052(2) -0.0106(16) -0.0010(18)
C49 0.0247(17) 0.077(3) 0.057(2) -0.049(2) -0.0064(16) -0.0091(17)
C50 0.0245(17) 0.089(3) 0.060(2) -0.055(2) -0.0145(16) 0.0016(18)
C51 0.0235(17) 0.092(3) 0.063(2) -0.057(2) -0.0124(17) 0.0035(18)
C52 0.0255(17) 0.062(2) 0.044(2) -0.0271(19) -0.0039(15) -0.0058(17)
C53 0.035(2) 0.062(3) 0.075(3) -0.054(2) -0.025(2) 0.0149(19)
C54 0.0250(18) 0.076(3) 0.059(2) -0.049(2) -0.0053(17) -0.0105(18)
C55 0.0356(19) 0.057(2) 0.067(3) -0.038(2) -0.0104(19) -0.0136(18)
O1 0.0240(12) 0.091(2) 0.0661(17) -0.0465(16) -0.0204(12) 0.0037(12)
O2 0.0222(11) 0.0702(17) 0.0565(16) -0.0382(14) -0.0099(11) 0.0015(11)
O3 0.0337(13) 0.0439(15) 0.0781(18) -0.0360(14) -0.0107(13) -0.0049(11)
O4 0.0277(12) 0.0533(15) 0.0711(17) -0.0435(14) -0.0072(12) -0.0022(11)
O5 0.0224(11) 0.0452(14) 0.0516(14) -0.0334(12) -0.0105(10) -0.0029(10)
O6 0.0596(16) 0.0544(16) 0.0689(18) -0.0217(14) -0.0389(15) -0.0124(13)
O7 0.0241(12) 0.0613(16) 0.0643(17) -0.0377(14) -0.0036(11) -0.0044(11)
O8 0.0247(12) 0.0652(17) 0.0681(18) -0.0352(14) -0.0053(12) -0.0087(12)
O9 0.0485(15) 0.082(2) 0.0698(19) -0.0568(17) -0.0333(14) 0.0174(14)
O10 0.0377(14) 0.0756(19) 0.080(2) -0.0552(17) -0.0241(14) 0.0040(14)
O11 0.0414(14) 0.0824(19) 0.0488(15) -0.0421(15) -0.0146(13) -0.0050(13)
O12 0.0256(12) 0.0800(18) 0.0612(16) -0.0501(15) -0.0078(11) -0.0044(12)
O13 0.0205(11) 0.0546(14) 0.0590(15) -0.0353(13) -0.0086(10) -0.0024(10)
O14 0.0427(14) 0.0612(17) 0.0560(17) -0.0288(14) -0.0184(13) -0.0141(12)

loop_
_atom_type_symbol
_atom_type_description
_atom_type_scat_dispersion_real
_atom_type_scat_dispersion_imag
_atom_type_scat_source
C C 0.0033 0.0016 'International Tables Vol C Tables 4.2.6.8 and 6.1.1.4'
H H 0.0000 0.0000 'International Tables Vol C Tables 4.2.6.8 and 6.1.1.4'
O O 0.0106 0.0060 'International Tables Vol C Tables 4.2.6.8 and 6.1.1.4'
Zn Zn 0.2839 1.4301 'International Tables Vol C Tables 4.2.6.8 and 6.1.1.4'
K K 0.2009 0.2494 'International Tables Vol C Tables 4.2.6.8 and 6.1.1.4'

loop_
_geom_angle_atom_site_label_1
_geom_angle_atom_site_label_2
_geom_angle_atom_site_label_3
_geom_angle
_geom_angle_site_symmetry_1
_geom_angle_site_symmetry_3
O12 Zn1 O2 104.41(10) 1_744 .
O12 Zn1 O5 113.66(9) 1_744 1_655
O2 Zn1 O5 124.25(9) . 1_655
O12 Zn1 O14 104.43(10) 1_744 1_645
O2 Zn1 O14 89.86(10) . 1_645
O5 Zn1 O14 116.52(10) 1_655 1_645
O12 Zn1 K1 95.53(7) 1_744 .
O2 Zn1 K1 159.41(8) . .
O5 Zn1 K1 48.49(6) 1_655 .
O14 Zn1 K1 80.15(7) 1_645 .
O12 Zn1 K2 157.66(7) 1_744 .
O2 Zn1 K2 94.68(7) . .
O5 Zn1 K2 44.40(6) 1_655 .
O14 Zn1 K2 86.85(7) 1_645 .
K1 Zn1 K2 67.021(17) . .
O4 Zn2 O7 100.33(10) . .
O4 Zn2 O10 107.17(11) . 1_655
O7 Zn2 O10 110.55(11) . 1_655
O4 Zn2 O13 107.55(10) . .
O7 Zn2 O13 97.42(10) . .
O10 Zn2 O13 129.88(11) 1_655 .
O4 Zn2 K2 159.74(8) . 1_465
O7 Zn2 K2 90.52(7) . 1_465
O10 Zn2 K2 84.50(9) 1_655 1_465
O13 Zn2 K2 53.63(6) . 1_465
O4 Zn2 K1 93.79(7) . 1_465
O7 Zn2 K1 144.83(8) . 1_465
O10 Zn2 K1 95.45(9) 1_655 1_465
O13 Zn2 K1 47.45(6) . 1_465
K2 Zn2 K1 68.172(18) 1_465 1_465
O11 K1 O3 113.82(8) 1_744 1_645
O11 K1 O9 143.41(8) 1_744 1_745
O3 K1 O9 75.29(8) 1_645 1_745
O11 K1 O13 87.36(7) 1_744 1_645
O3 K1 O13 71.11(7) 1_645 1_645
O9 K1 O13 61.21(7) 1_745 1_645
O11 K1 O5 70.43(7) 1_744 1_655
O3 K1 O5 136.79(7) 1_645 1_655
O9 K1 O5 79.35(7) 1_745 1_655
O13 K1 O5 66.08(7) 1_645 1_655
O11 K1 K3 85.04(13) 1_744 .
O3 K1 K3 73.91(10) 1_645 .
O9 K1 K3 130.46(13) 1_745 .
O13 K1 K3 137.33(9) 1_645 .
O5 K1 K3 146.30(11) 1_655 .
O11 K1 K3 127.21(11) 1_744 2_955
O3 K1 K3 101.07(11) 1_645 2_955
O9 K1 K3 81.65(10) 1_745 2_955
O13 K1 K3 142.85(10) 1_645 2_955
O5 K1 K3 109.21(9) 1_655 2_955
K3 K1 K3 67.54(13) . 2_955
O11 K1 Zn1 47.69(5) 1_744 .
O3 K1 Zn1 119.42(5) 1_645 .
O9 K1 Zn1 96.23(5) 1_745 .
O13 K1 Zn1 53.90(5) 1_645 .
O5 K1 Zn1 30.79(4) 1_655 .
K3 K1 Zn1 132.72(12) . .
K3 K1 Zn1 137.64(9) 2_955 .
O11 K1 Zn2 115.46(6) 1_744 1_645
O3 K1 Zn2 47.76(5) 1_645 1_645
O9 K1 Zn2 43.22(6) 1_745 1_645
O13 K1 Zn2 31.70(5) 1_645 1_645
O5 K1 Zn2 90.33(5) 1_655 1_645
K3 K1 Zn2 121.66(8) . 1_645
K3 K1 Zn2 117.33(10) 2_955 1_645
Zn1 K1 Zn2 85.209(18) . 1_645
O11 K1 K2 104.26(6) 1_744 .
O3 K1 K2 101.85(5) 1_645 .
O9 K1 K2 40.41(5) 1_745 .
O13 K1 K2 45.02(5) 1_645 .
O5 K1 K2 40.93(5) 1_655 .
K3 K1 K2 170.69(12) . .
K3 K1 K2 105.82(7) 2_955 .
Zn1 K1 K2 56.581(16) . .
Zn2 K1 K2 54.593(17) 1_645 .
O8 K2 O1 92.14(9) 1_645 .
O8 K2 O9 83.84(9) 1_645 1_745
O1 K2 O9 137.37(8) . 1_745
O8 K2 O5 138.77(8) 1_645 1_655
O1 K2 O5 73.67(7) . 1_655
O9 K2 O5 81.77(8) 1_745 1_655
O8 K2 O13 73.24(7) 1_645 1_645
O1 K2 O13 78.39(7) . 1_645
O9 K2 O13 59.77(7) 1_745 1_645
O5 K2 O13 66.11(7) 1_655 1_645
O8 K2 C27 158.51(8) 1_645 1_655
O1 K2 C27 74.06(8) . 1_655
O9 K2 C27 95.13(9) 1_745 1_655
O5 K2 C27 21.72(7) 1_655 1_655
O13 K2 C27 87.65(8) 1_645 1_655
O8 K2 C53 68.89(10) 1_645 1_745
O1 K2 C53 145.45(9) . 1_745
O9 K2 C53 19.49(8) 1_745 1_745
O5 K2 C53 101.26(8) 1_655 1_745
O13 K2 C53 68.73(7) 1_645 1_745
C27 K2 C53 113.70(10) 1_655 1_745
O8 K2 Zn2 49.81(5) 1_645 1_645
O1 K2 Zn2 102.65(7) . 1_645
O9 K2 Zn2 44.87(6) 1_745 1_645
O5 K2 Zn2 94.90(5) 1_655 1_645
O13 K2 Zn2 33.45(5) 1_645 1_645
C27 K2 Zn2 116.28(6) 1_655 1_645
C53 K2 Zn2 43.00(7) 1_745 1_645
O8 K2 Zn1 115.22(6) 1_645 .
O1 K2 Zn1 47.79(5) . .
O9 K2 Zn1 96.17(6) 1_745 .
O5 K2 Zn1 30.06(4) 1_655 .
O13 K2 Zn1 53.29(5) 1_645 .
C27 K2 Zn1 43.42(5) 1_655 .
C53 K2 Zn1 113.46(6) 1_745 .
Zn2 K2 Zn1 86.734(18) 1_645 .
O8 K2 K1 107.04(6) 1_645 .
O1 K2 K1 102.52(6) . .
O9 K2 K1 40.54(6) 1_745 .
O5 K2 K1 43.31(5) 1_655 .
O13 K2 K1 42.77(4) 1_645 .
C27 K2 K1 61.65(6) 1_655 .
C53 K2 K1 59.48(7) 1_745 .
Zn2 K2 K1 57.235(16) 1_645 .
Zn1 K2 K1 56.398(16) . .
K1 K3 K1 112.46(13) . 2_955
K1 K3 K3 56.28(11) . 2_955
K1 K3 K3 56.18(15) 2_955 2_955
C6 C1 C2 119.8(3) . .
C6 C1 C7 120.2(3) . .
C2 C1 C7 119.7(3) . .
C1 C2 C3 121.6(3) . .
C1 C2 H2 119.2 . .
C3 C2 H2 119.2 . .
C2 C3 C4 117.6(3) . .
C2 C3 C13 121.9(3) . .
C4 C3 C13 120.3(3) . .
C5 C4 C3 122.2(3) . .
C5 C4 H4 118.9 . .
C3 C4 H4 118.9 . .
C4 C5 C6 118.1(3) . .
C4 C5 C19 121.0(3) . .
C6 C5 C19 120.8(3) . .
C1 C6 C5 120.8(3) . .
C1 C6 H6 119.6 . .
C5 C6 H6 119.6 . .
C12 C7 C8 118.3(3) . .
C12 C7 C1 119.9(3) . .
C8 C7 C1 121.6(3) . .
C9 C8 C7 120.1(3) . .
C9 C8 H8 119.9 . .
C7 C8 H8 119.9 . .
C10 C9 C8 121.1(3) . .
C10 C9 H9 119.5 . .
C8 C9 H9 119.5 . .
C9 C10 C11 118.9(3) . .
C9 C10 C26 120.8(3) . .
C11 C10 C26 120.2(3) . .
C12 C11 C10 120.6(3) . .
C12 C11 H11 119.7 . .
C10 C11 H11 119.7 . .
C11 C12 C7 120.9(3) . .
C11 C12 H12 119.5 . .
C7 C12 H12 119.5 . .
C18 C13 C14 118.1(3) . .
C18 C13 C3 120.5(3) . .
C14 C13 C3 121.3(3) . .
C15 C14 C13 120.2(3) . .
C15 C14 H14 119.9 . .
C13 C14 H14 119.9 . .
C16 C15 C14 121.3(3) . .
C16 C15 H15 119.4 . .
C14 C15 H15 119.4 . .
C15 C16 C17 118.5(3) . .
C15 C16 C25 121.1(3) . .
C17 C16 C25 120.4(3) . .
C16 C17 C18 120.8(3) . .
C16 C17 H17 119.6 . .
C18 C17 H17 119.6 . .
C13 C18 C17 121.0(3) . .
C13 C18 H18 119.5 . .
C17 C18 H18 119.5 . .
C20 C19 C24 117.8(3) . .
C20 C19 C5 121.7(3) . .
C24 C19 C5 120.4(3) . .
C21 C20 C19 121.3(3) . .
C21 C20 H20 119.4 . .
C19 C20 H20 119.4 . .
C20 C21 C22 120.7(3) . .
C20 C21 H21 119.6 . .
C22 C21 H21 119.6 . .
C23 C22 C21 117.9(3) . .
C23 C22 C27 120.2(3) . .
C21 C22 C27 121.9(3) . .
C22 C23 C24 121.3(3) . .
C22 C23 H23 119.3 . .
C24 C23 H23 119.3 . .
C23 C24 C19 121.0(3) . .
C23 C24 H24 119.5 . .
C19 C24 H24 119.5 . .
O3 C25 O4 123.4(3) . .
O3 C25 C16 120.2(3) . .
O4 C25 C16 116.4(3) . .
O1 C26 O2 124.1(3) . .
O1 C26 C10 119.1(3) . .
O2 C26 C10 116.8(3) . .
O6 C27 O5 122.7(3) . .
O6 C27 C22 119.9(3) . .
O5 C27 C22 117.3(3) . .
O6 C27 K2 128.4(2) . 1_455
O5 C27 K2 51.94(15) . 1_455
C22 C27 K2 87.42(19) . 1_455
C29 C28 C33 118.6(3) . .
C29 C28 C34 120.5(3) . .
C33 C28 C34 120.6(3) . .
C28 C29 C30 122.2(3) . .
C28 C29 H29 118.9 . .
C30 C29 H29 118.9 . .
C29 C30 C31 117.5(3) . .
C29 C30 C40 121.0(3) . .
C31 C30 C40 121.4(3) . .
C32 C31 C30 122.1(3) . .
C32 C31 H31 118.9 . .
C30 C31 H31 118.9 . .
C31 C32 C33 118.0(3) . .
C31 C32 C46 120.1(3) . .
C33 C32 C46 121.7(3) . .
C32 C33 C28 121.4(3) . .
C32 C33 H33 119.3 . .
C28 C33 H33 119.3 . .
C39 C34 C35 118.1(3) . .
C39 C34 C28 122.0(3) . .
C35 C34 C28 119.8(3) . .
C36 C35 C34 121.3(3) . .
C36 C35 H35 119.4 . .
C34 C35 H35 119.4 . .
C35 C36 C37 120.4(3) . .
C35 C36 H36 119.8 . .
C37 C36 H36 119.8 . .
C36 C37 C38 119.0(3) . .
C36 C37 C52 121.1(3) . .
C38 C37 C52 119.8(3) . .
C39 C38 C37 120.3(4) . .
C39 C38 H38 119.9 . .
C37 C38 H38 119.9 . .
C38 C39 C34 120.9(4) . .
C38 C39 H39 119.5 . .
C34 C39 H39 119.5 . .
C45 C40 C41 118.1(3) . .
C45 C40 C30 120.1(3) . .
C41 C40 C30 121.4(3) . .
C42 C41 C40 121.1(3) . .
C42 C41 H41 119.4 . .
C40 C41 H41 119.4 . .
C41 C42 C43 120.6(3) . .
C41 C42 H42 119.7 . .
C43 C42 H42 119.7 . .
C42 C43 C44 119.1(3) . .
C42 C43 C53 119.7(3) . .
C44 C43 C53 121.2(4) . .
C45 C44 C43 120.0(4) . .
C45 C44 H44 120.0 . .
C43 C44 H44 120.0 . .
C44 C45 C40 121.0(3) . .
C44 C45 H45 119.5 . .
C40 C45 H45 119.5 . .
C47 C46 C51 117.2(3) . .
C47 C46 C32 122.6(3) . .
C51 C46 C32 120.1(3) . .
C48 C47 C46 121.4(3) . .
C48 C47 H47 119.3 . .
C46 C47 H47 119.3 . .
C47 C48 C49 120.6(3) . .
C47 C48 H48 119.7 . .
C49 C48 H48 119.7 . .
C48 C49 C50 119.0(3) . .
C48 C49 C54 122.1(3) . .
C50 C49 C54 118.8(3) . .
C51 C50 C49 119.9(3) . .
C51 C50 H50 120.1 . .
C49 C50 H50 120.1 . .
C50 C51 C46 121.9(3) . .
C50 C51 H51 119.1 . .
C46 C51 H51 119.1 . .
O8 C52 O7 124.2(3) . .
O8 C52 C37 120.4(3) . .
O7 C52 C37 115.4(3) . .
O9 C53 O10 122.7(3) . .
O9 C53 C43 119.4(4) . .
O10 C53 C43 117.9(4) . .
O9 C53 K2 47.20(17) . 1_365
O10 C53 K2 107.8(2) . 1_365
C43 C53 K2 112.9(2) . 1_365
O11 C54 O12 124.5(3) . .
O11 C54 C49 121.2(3) . .
O12 C54 C49 114.3(3) . .
O14 C55 O13 125.6(4) . .
O14 C55 H55 117.2 . .
O13 C55 H55 117.2 . .
C26 O1 K2 160.3(2) . .
C26 O2 Zn1 111.2(2) . .
C25 O3 K1 149.9(2) . 1_465
C25 O4 Zn2 112.0(2) . .
C27 O5 Zn1 108.20(19) . 1_455
C27 O5 K2 106.34(18) . 1_455
Zn1 O5 K2 105.54(8) 1_455 1_455
C27 O5 K1 136.71(18) . 1_455
Zn1 O5 K1 100.73(8) 1_455 1_455
K2 O5 K1 95.76(7) 1_455 1_455
C52 O7 Zn2 110.8(2) . .
C52 O8 K2 134.7(2) . 1_465
C53 O9 K2 113.3(2) . 1_365
C53 O9 K1 144.1(2) . 1_365
K2 O9 K1 99.05(9) 1_365 1_365
C53 O10 Zn2 104.6(2) . 1_455
C54 O11 K1 153.5(2) . 1_366
C54 O12 Zn1 111.0(2) . 1_366
C55 O13 Zn2 121.0(2) . .
C55 O13 K1 122.0(2) . 1_465
Zn2 O13 K1 100.85(8) . 1_465
C55 O13 K2 120.8(2) . 1_465
Zn2 O13 K2 92.92(8) . 1_465
K1 O13 K2 92.21(6) 1_465 1_465
C55 O14 Zn1 121.9(2) . 1_465

loop_
_geom_bond_atom_site_label_1
_geom_bond_atom_site_label_2
_geom_bond_distance
_geom_bond_site_symmetry_2
Zn1 O12 1.959(2) 1_744
Zn1 O2 1.970(2) .
Zn1 O5 1.979(2) 1_655
Zn1 O14 2.011(3) 1_645
Zn1 K1 3.7995(9) .
Zn1 K2 3.8075(9) .
Zn2 O4 1.969(2) .
Zn2 O7 1.979(2) .
Zn2 O10 2.002(2) 1_655
Zn2 O13 2.035(3) .
Zn2 K2 3.6874(10) 1_465
Zn2 K1 3.8043(9) 1_465
K1 O11 2.675(3) 1_744
K1 O3 2.699(3) 1_645
K1 O9 2.764(3) 1_745
K1 O13 2.854(2) 1_645
K1 O5 2.896(2) 1_655
K1 K3 3.157(4) .
K1 K3 3.160(6) 2_955
K1 Zn2 3.8043(9) 1_645
K1 K2 4.1997(10) .
K2 O8 2.598(3) 1_645
K2 O1 2.619(2) .
K2 O9 2.757(3) 1_745
K2 O5 2.765(2) 1_655
K2 O13 2.973(2) 1_645
K2 C27 3.370(4) 1_655
K2 C53 3.451(4) 1_745
K2 Zn2 3.6874(10) 1_645
K3 K1 3.160(6) 2_955
K3 K3 3.511(9) 2_955
C1 C6 1.384(4) .
C1 C2 1.386(4) .
C1 C7 1.500(4) .
C2 C3 1.399(4) .
C2 H2 0.9300 .
C3 C4 1.401(4) .
C3 C13 1.468(4) .
C4 C5 1.397(4) .
C4 H4 0.9300 .
C5 C6 1.408(4) .
C5 C19 1.480(4) .
C6 H6 0.9300 .
C7 C12 1.397(4) .
C7 C8 1.400(4) .
C8 C9 1.396(4) .
C8 H8 0.9300 .
C9 C10 1.373(4) .
C9 H9 0.9300 .
C10 C11 1.398(4) .
C10 C26 1.501(4) .
C11 C12 1.378(4) .
C11 H11 0.9300 .
C12 H12 0.9300 .
C13 C18 1.385(4) .
C13 C14 1.405(4) .
C14 C15 1.391(4) .
C14 H14 0.9300 .
C15 C16 1.381(4) .
C15 H15 0.9300 .
C16 C17 1.389(4) .
C16 C25 1.497(4) .
C17 C18 1.392(4) .
C17 H17 0.9300 .
C18 H18 0.9300 .
C19 C20 1.389(4) .
C19 C24 1.393(4) .
C20 C21 1.377(4) .
C20 H20 0.9300 .
C21 C22 1.402(4) .
C21 H21 0.9300 .
C22 C23 1.380(4) .
C22 C27 1.498(4) .
C23 C24 1.381(4) .
C23 H23 0.9300 .
C24 H24 0.9300 .
C25 O3 1.239(4) .
C25 O4 1.284(4) .
C26 O1 1.244(4) .
C26 O2 1.274(4) .
C27 O6 1.229(4) .
C27 O5 1.300(4) .
C27 K2 3.370(4) 1_455
C28 C29 1.376(5) .
C28 C33 1.401(5) .
C28 C34 1.487(4) .
C29 C30 1.395(5) .
C29 H29 0.9300 .
C30 C31 1.402(5) .
C30 C40 1.478(5) .
C31 C32 1.391(4) .
C31 H31 0.9300 .
C32 C33 1.393(5) .
C32 C46 1.479(5) .
C33 H33 0.9300 .
C34 C39 1.391(5) .
C34 C35 1.394(5) .
C35 C36 1.379(4) .
C35 H35 0.9300 .
C36 C37 1.386(5) .
C36 H36 0.9300 .
C37 C38 1.396(5) .
C37 C52 1.502(4) .
C38 C39 1.386(5) .
C38 H38 0.9300 .
C39 H39 0.9300 .
C40 C45 1.392(5) .
C40 C41 1.395(5) .
C41 C42 1.374(5) .
C41 H41 0.9300 .
C42 C43 1.385(5) .
C42 H42 0.9300 .
C43 C44 1.395(5) .
C43 C53 1.482(5) .
C44 C45 1.387(5) .
C44 H44 0.9300 .
C45 H45 0.9300 .
C46 C47 1.392(4) .
C46 C51 1.400(5) .
C47 C48 1.382(5) .
C47 H47 0.9300 .
C48 C49 1.382(5) .
C48 H48 0.9300 .
C49 C50 1.397(5) .
C49 C54 1.506(5) .
C50 C51 1.376(5) .
C50 H50 0.9300 .
C51 H51 0.9300 .
C52 O8 1.236(4) .
C52 O7 1.296(4) .
C53 O9 1.254(5) .
C53 O10 1.267(5) .
C53 K2 3.451(4) 1_365
C54 O11 1.230(4) .
C54 O12 1.293(4) .
C55 O14 1.242(4) .
C55 O13 1.254(4) .
C55 H55 0.9300 .
O3 K1 2.699(3) 1_465
O5 Zn1 1.979(2) 1_455
O5 K2 2.765(2) 1_455
O5 K1 2.896(2) 1_455
O8 K2 2.598(3) 1_465
O9 K2 2.757(3) 1_365
O9 K1 2.764(3) 1_365
O10 Zn2 2.002(2) 1_455
O11 K1 2.675(3) 1_366
O12 Zn1 1.959(2) 1_366
O13 K1 2.854(2) 1_465
O13 K2 2.973(2) 1_465
O14 Zn1 2.011(3) 1_465
